data_1566718
loop_
_publ_author_name
'Meenatchi, C. Selva'
'Athimoolam, S.'
'Suresh, J.'
'Priya, R. Vishnu'
'Rubina, S. Raja'
'Bhandari, S. R.'

_publ_section_title
;
 (<i>E</i>)-5-(4-Methylbenzylidene)-1-phenyl-4,5,6,7-tetrahydro-1<i>H</i>-indazol-4-one
;
_journal_coeditor_code TK4075
_journal_issue 3
_journal_name_full IUCrData
_journal_page_first x220283
_journal_paper_doi 10.1107/S2414314622002838
_journal_volume 7
_journal_year 2022
_chemical_formula_iupac 'C21 H18 N2 O'
_chemical_formula_moiety 'C21 H18 N2 O'
_chemical_formula_sum 'C21 H18 N2 O'
_chemical_formula_weight 314.37
_chemical_name_systematic (<i>E</i>)-5-(4-Methylbenzylidene)-1-phenyl-4,5,6,7-tetrahydro-1<i>H</i>-indazol-4-one
_space_group_crystal_system monoclinic
_space_group_IT_number 15
_space_group_name_Hall '-C 2yc'
_space_group_name_H-M_alt 'C 1 2/c 1'
_atom_sites_solution_hydrogens geom
_atom_sites_solution_primary direct
_atom_sites_solution_secondary difmap
_audit_creation_method SHELXL-97
_cell_angle_alpha 90
_cell_angle_beta 115.367(2)
_cell_angle_gamma 90
_cell_formula_units_Z 8
_cell_length_a 30.3989(15)
_cell_length_b 8.7177(5)
_cell_length_c 14.0581(7)
_cell_measurement_reflns_used 3243
_cell_measurement_temperature 293(2)
_cell_measurement_theta_max 1.8
_cell_measurement_theta_min 28.7
_cell_volume 3366.3(3)
_computing_cell_refinement
;
SAINT (Bruker, 2009)
;
_computing_data_collection
;
APEX2 (Bruker, 2009)
;
_computing_data_reduction
;
SAINT (Bruker, 2009)
;
_computing_molecular_graphics
;
ORTEP-3 for Windows (Farrugia, 2012), Mercury (Macrae <i>et al.</i>,
2020) and
PLATON (Spek, 2020)
;
_computing_publication_material
;
SHELXL (Sheldrick, 2015b)
;
_computing_structure_refinement
;
SHELXL (Sheldrick, 2015b)
;
_computing_structure_solution
;
SHELXT (Sheldrick, 2015a)
;
_diffrn_ambient_temperature 293(2)
_diffrn_measured_fraction_theta_full 0.967
_diffrn_measured_fraction_theta_max 0.991
_diffrn_measurement_device_type 'Bruker SMART APEXII CCD'
_diffrn_measurement_method '\w and \f scans'
_diffrn_radiation_monochromator graphite
_diffrn_radiation_source 'fine-focus sealed tube'
_diffrn_radiation_type MoK\a
_diffrn_radiation_wavelength 0.71073
_diffrn_reflns_av_R_equivalents 0.0482
_diffrn_reflns_av_unetI/netI 0.0237
_diffrn_reflns_limit_h_max 36
_diffrn_reflns_limit_h_min -36
_diffrn_reflns_limit_k_max 10
_diffrn_reflns_limit_k_min -10
_diffrn_reflns_limit_l_max 16
_diffrn_reflns_limit_l_min -16
_diffrn_reflns_number 22457
_diffrn_reflns_theta_full 25.242
_diffrn_reflns_theta_max 25.034
_diffrn_reflns_theta_min 2.900
_exptl_absorpt_coefficient_mu 0.077
_exptl_absorpt_correction_type none
_exptl_crystal_colour colourless
_exptl_crystal_density_diffrn 1.241
_exptl_crystal_density_method none
_exptl_crystal_description block
_exptl_crystal_F_000 1328
_exptl_crystal_size_max 0.200
_exptl_crystal_size_mid 0.200
_exptl_crystal_size_min 0.180
_refine_diff_density_max 0.155
_refine_diff_density_min -0.175
_refine_ls_extinction_coef 0.075(5)
_refine_ls_extinction_expression Fc^*^=kFc[1+0.001xFc^2^\l^3^/sin(2\q)]^-1/4^
_refine_ls_extinction_method SHELXL
_refine_ls_goodness_of_fit_ref 1.065
_refine_ls_hydrogen_treatment constr
_refine_ls_matrix_type full
_refine_ls_number_parameters 219
_refine_ls_number_reflns 2948
_refine_ls_number_restraints 0
_refine_ls_restrained_S_all 1.065
_refine_ls_R_factor_all 0.0509
_refine_ls_R_factor_gt 0.0435
_refine_ls_shift/su_max 0.000
_refine_ls_shift/su_mean 0.000
_refine_ls_structure_factor_coef Fsqd
_refine_ls_weighting_details 'w=1/[\s^2^(Fo^2^)+(0.0626P)^2^+1.8343P] where P=(Fo^2^+2Fc^2^)/3'
_refine_ls_weighting_scheme calc
_refine_ls_wR_factor_gt 0.1148
_refine_ls_wR_factor_ref 0.1258
_reflns_number_gt 2557
_reflns_number_total 2948
_reflns_threshold_expression 'I > 2\s(I)'
_cod_data_source_file tk4075sup1.cif
_cod_data_source_block I
_cod_original_sg_symbol_H-M 'C 2/c'
_cod_database_code 1566718
_shelx_space_group_comment
;
The symmetry employed for this shelxl refinement is uniquely defined
by the following loop, which should always be used as a source of
symmetry information in preference to the above space-group names.
They are only intended as comments.
;
_shelx_estimated_absorpt_t_min 0.985
_shelx_estimated_absorpt_t_max 0.986
_shelxl_version_number 2.014

loop_
_space_group_symop_operation_xyz
'x, y, z'
'-x, y, -z+1/2'
'x+1/2, y+1/2, z'
'-x+1/2, y+1/2, -z+1/2'
'-x, -y, -z'
'x, -y, z-1/2'
'-x+1/2, -y+1/2, -z'
'x+1/2, -y+1/2, z-1/2'

loop_
_atom_site_type_symbol
_atom_site_label
_atom_site_fract_x
_atom_site_fract_y
_atom_site_fract_z
_atom_site_U_iso_or_equiv
_atom_site_adp_type
_atom_site_calc_flag
_atom_site_occupancy
_atom_site_disorder_assembly
_atom_site_disorder_group
C C1 0.67927(8) 0.0162(3) 1.06046(15) 0.0789(6) Uani d 1 . .
H H1 0.6816 -0.0935 1.0667 0.118 Uiso calc 1 . .
H H9 0.6614 0.0543 1.0977 0.118 Uiso calc 1 . .
H H10 0.7114 0.0599 1.0900 0.118 Uiso calc 1 . .
C C2 0.65323(6) 0.0598(2) 0.94602(13) 0.0543(4) Uani d 1 . .
C C3 0.66930(6) 0.1813(2) 0.90557(14) 0.0586(5) Uani d 1 . .
H H11 0.6970 0.2352 0.9496 0.070 Uiso calc 1 . .
C C4 0.64503(6) 0.2237(2) 0.80118(14) 0.0550(4) Uani d 1 . .
H H6 0.6572 0.3038 0.7758 0.066 Uiso calc 1 . .
C C5 0.60276(5) 0.14887(18) 0.73320(12) 0.0450(4) Uani d 1 . .
C C6 0.57687(6) 0.20157(19) 0.62334(12) 0.0487(4) Uani d 1 . .
H H12 0.5965 0.2260 0.5899 0.058 Uiso calc 1 . .
C C7 0.52919(6) 0.21900(18) 0.56538(11) 0.0445(4) Uani d 1 . .
C C8 0.48996(6) 0.1884(2) 0.60232(12) 0.0516(4) Uani d 1 . .
H H13 0.5052 0.1753 0.6781 0.062 Uiso calc 1 . .
H H14 0.4736 0.0931 0.5713 0.062 Uiso calc 1 . .
C C9 0.45177(5) 0.3169(2) 0.57388(11) 0.0462(4) Uani d 1 . .
H H15 0.4246 0.2838 0.5876 0.055 Uiso calc 1 . .
H H16 0.4660 0.4074 0.6160 0.055 Uiso calc 1 . .
C C10 0.43483(5) 0.35272(17) 0.45978(11) 0.0416(4) Uani d 1 . .
C C11 0.34983(5) 0.45572(19) 0.40541(12) 0.0487(4) Uani d 1 . .
C C12 0.35632(6) 0.5344(2) 0.49555(13) 0.0541(4) Uani d 1 . .
H H4 0.3875 0.5536 0.5471 0.065 Uiso calc 1 . .
C C13 0.31616(7) 0.5847(2) 0.50901(16) 0.0657(5) Uani d 1 . .
H H3 0.3205 0.6369 0.5701 0.079 Uiso calc 1 . .
C C14 0.27001(7) 0.5582(3) 0.43271(17) 0.0761(6) Uani d 1 . .
H H2 0.2431 0.5928 0.4417 0.091 Uiso calc 1 . .
C C15 0.51236(6) 0.27563(18) 0.45440(11) 0.0449(4) Uani d 1 . .
C C16 0.46258(6) 0.32941(18) 0.40502(11) 0.0440(4) Uani d 1 . .
C C17 0.43202(6) 0.3710(2) 0.30018(12) 0.0518(4) Uani d 1 . .
H H5 0.4413 0.3674 0.2453 0.062 Uiso calc 1 . .
C C18 0.61226(6) -0.01863(19) 0.87812(13) 0.0545(4) Uani d 1 . .
H H8 0.6013 -0.1025 0.9029 0.065 Uiso calc 1 . .
C C19 0.58722(6) 0.02523(18) 0.77400(13) 0.0509(4) Uani d 1 . .
H H7 0.5595 -0.0287 0.7304 0.061 Uiso calc 1 . .
C C20 0.30333(6) 0.4275(3) 0.32794(14) 0.0679(5) Uani d 1 . .
H H18 0.2989 0.3743 0.2671 0.081 Uiso calc 1 . .
C C21 0.26374(7) 0.4799(3) 0.34264(17) 0.0825(7) Uani d 1 . .
H H17 0.2324 0.4620 0.2910 0.099 Uiso calc 1 . .
N N1 0.39101(4) 0.40554(15) 0.38972(9) 0.0463(3) Uani d 1 . .
N N2 0.38894(5) 0.41551(17) 0.28944(10) 0.0550(4) Uani d 1 . .
O O1 0.53899(4) 0.27719(16) 0.40893(9) 0.0624(4) Uani d 1 . .

loop_
_atom_site_aniso_label
_atom_site_aniso_U_11
_atom_site_aniso_U_22
_atom_site_aniso_U_33
_atom_site_aniso_U_12
_atom_site_aniso_U_13
_atom_site_aniso_U_23
C1 0.0871(14) 0.0832(14) 0.0504(11) 0.0112(11) 0.0142(10) 0.0108(10)
C2 0.0548(9) 0.0552(10) 0.0472(9) 0.0125(7) 0.0163(7) 0.0056(7)
C3 0.0443(8) 0.0577(10) 0.0587(10) 0.0017(7) 0.0079(7) 0.0034(8)
C4 0.0442(8) 0.0548(10) 0.0624(10) 0.0039(7) 0.0192(7) 0.0142(8)
C5 0.0442(8) 0.0470(9) 0.0442(8) 0.0097(6) 0.0194(6) 0.0042(6)
C6 0.0527(9) 0.0532(9) 0.0453(8) 0.0075(7) 0.0259(7) 0.0052(7)
C7 0.0510(8) 0.0484(8) 0.0371(7) 0.0075(6) 0.0218(6) 0.0038(6)
C8 0.0522(9) 0.0645(10) 0.0409(8) 0.0091(7) 0.0226(7) 0.0154(7)
C9 0.0449(8) 0.0614(9) 0.0339(7) 0.0044(7) 0.0183(6) 0.0071(6)
C10 0.0443(7) 0.0444(8) 0.0329(7) -0.0007(6) 0.0134(6) 0.0012(6)
C11 0.0432(8) 0.0558(9) 0.0430(8) 0.0023(7) 0.0146(6) 0.0117(7)
C12 0.0455(8) 0.0617(10) 0.0509(9) 0.0024(7) 0.0168(7) 0.0010(8)
C13 0.0602(10) 0.0758(13) 0.0659(11) 0.0090(9) 0.0317(9) 0.0046(9)
C14 0.0502(10) 0.1054(17) 0.0754(14) 0.0144(10) 0.0296(10) 0.0224(12)
C15 0.0550(9) 0.0479(9) 0.0366(7) 0.0026(7) 0.0244(7) -0.0001(6)
C16 0.0547(8) 0.0465(8) 0.0313(7) 0.0011(6) 0.0191(6) 0.0003(6)
C17 0.0654(10) 0.0582(10) 0.0324(8) 0.0072(8) 0.0214(7) 0.0027(7)
C18 0.0589(9) 0.0478(9) 0.0540(9) 0.0043(7) 0.0217(8) 0.0100(7)
C19 0.0505(9) 0.0457(9) 0.0493(9) 0.0013(7) 0.0145(7) 0.0004(7)
C20 0.0513(10) 0.0972(15) 0.0440(9) -0.0042(9) 0.0097(7) 0.0053(9)
C21 0.0429(10) 0.128(2) 0.0619(12) -0.0002(11) 0.0088(8) 0.0193(13)
N1 0.0480(7) 0.0545(8) 0.0324(6) 0.0029(6) 0.0134(5) 0.0035(5)
N2 0.0639(9) 0.0638(9) 0.0313(7) 0.0062(7) 0.0146(6) 0.0044(6)
O1 0.0667(8) 0.0851(9) 0.0476(7) 0.0143(6) 0.0361(6) 0.0098(6)

loop_
_atom_type_symbol
_atom_type_description
_atom_type_scat_dispersion_real
_atom_type_scat_dispersion_imag
_atom_type_scat_source
C C 0.0033 0.0016 'International Tables Vol C Tables 4.2.6.8 and 6.1.1.4'
H H 0.0000 0.0000 'International Tables Vol C Tables 4.2.6.8 and 6.1.1.4'
N N 0.0061 0.0033 'International Tables Vol C Tables 4.2.6.8 and 6.1.1.4'
O O 0.0106 0.0060 'International Tables Vol C Tables 4.2.6.8 and 6.1.1.4'

loop_
_geom_angle_atom_site_label_1
_geom_angle_atom_site_label_2
_geom_angle_atom_site_label_3
_geom_angle_site_symmetry_1
_geom_angle_site_symmetry_3
_geom_angle
_geom_angle_publ_flag
C2 C1 H1 . . 109.5 ?
C2 C1 H9 . . 109.5 ?
H1 C1 H9 . . 109.5 ?
C2 C1 H10 . . 109.5 ?
H1 C1 H10 . . 109.5 ?
H9 C1 H10 . . 109.5 ?
C18 C2 C3 . . 117.79(15) ?
C18 C2 C1 . . 121.21(17) ?
C3 C2 C1 . . 120.99(17) ?
C4 C3 C2 . . 121.26(16) ?
C4 C3 H11 . . 119.4 ?
C2 C3 H11 . . 119.4 ?
C3 C4 C5 . . 121.32(16) ?
C3 C4 H6 . . 119.3 ?
C5 C4 H6 . . 119.3 ?
C4 C5 C19 . . 117.09(14) ?
C4 C5 C6 . . 119.64(14) ?
C19 C5 C6 . . 123.27(14) ?
C7 C6 C5 . . 128.94(14) ?
C7 C6 H12 . . 115.5 ?
C5 C6 H12 . . 115.5 ?
C6 C7 C15 . . 118.02(14) ?
C6 C7 C8 . . 125.46(13) ?
C15 C7 C8 . . 116.51(13) ?
C7 C8 C9 . . 113.58(13) ?
C7 C8 H13 . . 108.8 ?
C9 C8 H13 . . 108.8 ?
C7 C8 H14 . . 108.8 ?
C9 C8 H14 . . 108.8 ?
H13 C8 H14 . . 107.7 ?
C10 C9 C8 . . 107.83(12) ?
C10 C9 H15 . . 110.1 ?
C8 C9 H15 . . 110.1 ?
C10 C9 H16 . . 110.1 ?
C8 C9 H16 . . 110.1 ?
H15 C9 H16 . . 108.5 ?
N1 C10 C16 . . 106.89(12) ?
N1 C10 C9 . . 129.20(13) ?
C16 C10 C9 . . 123.85(13) ?
C12 C11 C20 . . 120.41(16) ?
C12 C11 N1 . . 120.27(13) ?
C20 C11 N1 . . 119.30(15) ?
C11 C12 C13 . . 119.73(16) ?
C11 C12 H4 . . 120.1 ?
C13 C12 H4 . . 120.1 ?
C14 C13 C12 . . 120.38(19) ?
C14 C13 H3 . . 119.8 ?
C12 C13 H3 . . 119.8 ?
C13 C14 C21 . . 119.64(18) ?
C13 C14 H2 . . 120.2 ?
C21 C14 H2 . . 120.2 ?
O1 C15 C16 . . 122.29(13) ?
O1 C15 C7 . . 122.50(14) ?
C16 C15 C7 . . 115.20(12) ?
C10 C16 C17 . . 104.99(13) ?
C10 C16 C15 . . 122.98(13) ?
C17 C16 C15 . . 132.02(14) ?
N2 C17 C16 . . 111.97(14) ?
N2 C17 H5 . . 124.0 ?
C16 C17 H5 . . 124.0 ?
C2 C18 C19 . . 121.22(16) ?
C2 C18 H8 . . 119.4 ?
C19 C18 H8 . . 119.4 ?
C18 C19 C5 . . 121.25(15) ?
C18 C19 H7 . . 119.4 ?
C5 C19 H7 . . 119.4 ?
C21 C20 C11 . . 118.89(19) ?
C21 C20 H18 . . 120.6 ?
C11 C20 H18 . . 120.6 ?
C14 C21 C20 . . 120.94(18) ?
C14 C21 H17 . . 119.5 ?
C20 C21 H17 . . 119.5 ?
C10 N1 N2 . . 111.28(12) ?
C10 N1 C11 . . 130.21(12) ?
N2 N1 C11 . . 118.44(12) ?
C17 N2 N1 . . 104.86(12) ?

loop_
_geom_bond_atom_site_label_1
_geom_bond_atom_site_label_2
_geom_bond_site_symmetry_2
_geom_bond_distance
_geom_bond_publ_flag
C1 C2 . 1.506(2) ?
C1 H1 . 0.9600 ?
C1 H9 . 0.9600 ?
C1 H10 . 0.9600 ?
C2 C18 . 1.382(2) ?
C2 C3 . 1.386(3) ?
C3 C4 . 1.381(2) ?
C3 H11 . 0.9300 ?
C4 C5 . 1.392(2) ?
C4 H6 . 0.9300 ?
C5 C19 . 1.395(2) ?
C5 C6 . 1.474(2) ?
C6 C7 . 1.333(2) ?
C6 H12 . 0.9300 ?
C7 C15 . 1.502(2) ?
C7 C8 . 1.514(2) ?
C8 C9 . 1.538(2) ?
C8 H13 . 0.9700 ?
C8 H14 . 0.9700 ?
C9 C10 . 1.4925(19) ?
C9 H15 . 0.9700 ?
C9 H16 . 0.9700 ?
C10 N1 . 1.3535(18) ?
C10 C16 . 1.379(2) ?
C11 C12 . 1.379(2) ?
C11 C20 . 1.388(2) ?
C11 N1 . 1.430(2) ?
C12 C13 . 1.384(2) ?
C12 H4 . 0.9300 ?
C13 C14 . 1.372(3) ?
C13 H3 . 0.9300 ?
C14 C21 . 1.378(3) ?
C14 H2 . 0.9300 ?
C15 O1 . 1.2279(18) ?
C15 C16 . 1.446(2) ?
C16 C17 . 1.412(2) ?
C17 N2 . 1.311(2) ?
C17 H5 . 0.9300 ?
C18 C19 . 1.383(2) ?
C18 H8 . 0.9300 ?
C19 H7 . 0.9300 ?
C20 C21 . 1.383(3) ?
C20 H18 . 0.9300 ?
C21 H17 . 0.9300 ?
N1 N2 . 1.3867(17) ?

loop_
_geom_hbond_atom_site_label_D
_geom_hbond_atom_site_label_H
_geom_hbond_atom_site_label_A
_geom_hbond_site_symmetry_A
_geom_hbond_distance_DH
_geom_hbond_distance_HA
_geom_hbond_distance_DA
_geom_hbond_angle_DHA
C6 H12 O1 . 0.93 2.43 2.806(2) 104
C12 H4 O1 5_666 0.93 2.52 3.312(2) 143
C17 H5 O1 2_655 0.93 2.60 3.5081(19) 164
C18 H8 O1 6_556 0.93 2.46 3.325(2) 155

loop_
_geom_torsion_atom_site_label_1
_geom_torsion_atom_site_label_2
_geom_torsion_atom_site_label_3
_geom_torsion_atom_site_label_4
_geom_torsion_site_symmetry_1
_geom_torsion_site_symmetry_2
_geom_torsion_site_symmetry_3
_geom_torsion_site_symmetry_4
_geom_torsion
_geom_torsion_publ_flag
C18 C2 C3 C4 . . . . 0.6(3) ?
C1 C2 C3 C4 . . . . -178.75(18) ?
C2 C3 C4 C5 . . . . 1.8(3) ?
C3 C4 C5 C19 . . . . -2.7(2) ?
C3 C4 C5 C6 . . . . 177.62(15) ?
C4 C5 C6 C7 . . . . -137.43(18) ?
C19 C5 C6 C7 . . . . 42.9(3) ?
C5 C6 C7 C15 . . . . 179.80(15) ?
C5 C6 C7 C8 . . . . 0.7(3) ?
C6 C7 C8 C9 . . . . 133.31(17) ?
C15 C7 C8 C9 . . . . -45.8(2) ?
C7 C8 C9 C10 . . . . 49.38(18) ?
C8 C9 C10 N1 . . . . 150.39(16) ?
C8 C9 C10 C16 . . . . -26.6(2) ?
C20 C11 C12 C13 . . . . 0.4(3) ?
N1 C11 C12 C13 . . . . 178.88(16) ?
C11 C12 C13 C14 . . . . -0.7(3) ?
C12 C13 C14 C21 . . . . 0.5(3) ?
C6 C7 C15 O1 . . . . 14.8(2) ?
C8 C7 C15 O1 . . . . -166.01(16) ?
C6 C7 C15 C16 . . . . -164.78(15) ?
C8 C7 C15 C16 . . . . 14.4(2) ?
N1 C10 C16 C17 . . . . -0.32(17) ?
C9 C10 C16 C17 . . . . 177.24(15) ?
N1 C10 C16 C15 . . . . 178.78(14) ?
C9 C10 C16 C15 . . . . -3.7(2) ?
O1 C15 C16 C10 . . . . -168.78(15) ?
C7 C15 C16 C10 . . . . 10.8(2) ?
O1 C15 C16 C17 . . . . 10.0(3) ?
C7 C15 C16 C17 . . . . -170.40(16) ?
C10 C16 C17 N2 . . . . -0.38(19) ?
C15 C16 C17 N2 . . . . -179.36(16) ?
C3 C2 C18 C19 . . . . -1.9(3) ?
C1 C2 C18 C19 . . . . 177.42(17) ?
C2 C18 C19 C5 . . . . 0.9(3) ?
C4 C5 C19 C18 . . . . 1.3(2) ?
C6 C5 C19 C18 . . . . -178.96(15) ?
C12 C11 C20 C21 . . . . 0.1(3) ?
N1 C11 C20 C21 . . . . -178.39(18) ?
C13 C14 C21 C20 . . . . 0.0(4) ?
C11 C20 C21 C14 . . . . -0.3(3) ?
C16 C10 N1 N2 . . . . 0.89(17) ?
C9 C10 N1 N2 . . . . -176.49(15) ?
C16 C10 N1 C11 . . . . -176.18(15) ?
C9 C10 N1 C11 . . . . 6.4(3) ?
C12 C11 N1 C10 . . . . 36.0(2) ?
C20 C11 N1 C10 . . . . -145.48(17) ?
C12 C11 N1 N2 . . . . -140.90(16) ?
C20 C11 N1 N2 . . . . 37.6(2) ?
C16 C17 N2 N1 . . . . 0.89(19) ?
C10 N1 N2 C17 . . . . -1.10(18) ?
C11 N1 N2 C17 . . . . 176.35(14) ?

_cod_database_fobs_code 1566718
